data_1506226
loop_
_publ_author_name
'Kwiatkowski, Piotr'
'Majer, Jakub'
'Cha\/ladaj, Wojciech'
'Jurczak, Janusz'

_publ_section_title
;
 Highly diastereoselective Friedel-Crafts reaction of furans with
 8-phenylmenthyl glyoxylate.
;
_journal_issue 22
_journal_name_full 'Organic letters'
_journal_page_first 5045
_journal_page_last 5048
_journal_paper_doi 10.1021/ol061943p
_journal_volume 8
_journal_year 2006
_chemical_absolute_configuration rm
_chemical_formula_moiety 'C24 H32 O4'
_chemical_formula_sum 'C24 H32 O4'
_chemical_formula_weight 384.50
_chemical_name_systematic
; 
 ? 
;
_space_group_IT_number 4
_symmetry_cell_setting monoclinic
_symmetry_space_group_name_Hall 'P 2yb'
_symmetry_space_group_name_H-M 'P 1 21 1'
_atom_sites_solution_hydrogens geom
_atom_sites_solution_primary direct
_atom_sites_solution_secondary difmap
_audit_creation_method SHELXL-97
_cell_angle_alpha 90.00
_cell_angle_beta 91.44(3)
_cell_angle_gamma 90.00
_cell_formula_units_Z 4
_cell_length_a 6.0231(12)
_cell_length_b 18.810(4)
_cell_length_c 19.088(4)
_cell_measurement_temperature 100(2)
_cell_volume 2161.9(8)
_computing_cell_refinement
;
CrysAlis RED, Oxford Diffraction Ltd.,
Version 1.171.28cycle2 beta (release 25-10-2005 CrysAlis171 .NET)
(compiled Oct 25 2005,08:50:05)
;
_computing_data_collection
;
CrysAlis CCD, Oxford Diffraction Ltd.,
Version 1.171.28cycle2 beta (release 25-10-2005 CrysAlis171 .NET)
(compiled Oct 25 2005,08:50:05)
;
_computing_data_reduction
;
CrysAlis RED, Oxford Diffraction Ltd.,
Version 1.171.28cycle2 beta (release 25-10-2005 CrysAlis171 .NET)
(compiled Oct 25 2005,08:50:05)
;
_computing_molecular_graphics Diamond
_computing_publication_material SHELXTL-97
_computing_structure_refinement 'SHELXL-97 (Sheldrick, 1997)'
_computing_structure_solution 'SHELXS-97 (Sheldrick, 1990)'
_diffrn_ambient_temperature 100(2)
_diffrn_detector_area_resol_mean 8.6479
_diffrn_measured_fraction_theta_full 0.999
_diffrn_measured_fraction_theta_max 0.999
_diffrn_measurement_device_type KM4CCD
_diffrn_measurement_method 'omega scan'
_diffrn_radiation_monochromator graphite
_diffrn_radiation_source 'fine-focus sealed tube'
_diffrn_radiation_type MoK\a
_diffrn_radiation_wavelength 0.71073
_diffrn_reflns_av_R_equivalents 0.0000
_diffrn_reflns_av_sigmaI/netI 0.0794
_diffrn_reflns_limit_h_max 7
_diffrn_reflns_limit_h_min -7
_diffrn_reflns_limit_k_max 23
_diffrn_reflns_limit_k_min -23
_diffrn_reflns_limit_l_max 23
_diffrn_reflns_limit_l_min -23
_diffrn_reflns_number 22672
_diffrn_reflns_theta_full 26.00
_diffrn_reflns_theta_max 26.00
_diffrn_reflns_theta_min 3.04
_diffrn_standards_decay_% 2
_diffrn_standards_number '1 frame'
_exptl_absorpt_coefficient_mu 0.079
_exptl_absorpt_correction_type none
_exptl_crystal_colour colourless
_exptl_crystal_density_diffrn 1.181
_exptl_crystal_density_method 'not measured'
_exptl_crystal_description prismatic
_exptl_crystal_F_000 832
_exptl_crystal_size_max 0.40
_exptl_crystal_size_mid 0.16
_exptl_crystal_size_min 0.12
_refine_diff_density_max 0.347
_refine_diff_density_min -0.319
_refine_diff_density_rms 0.073
_refine_ls_abs_structure_details 'Flack H D (1983), Acta Cryst. A39, 876-881'
_refine_ls_extinction_coef 0.052(4)
_refine_ls_extinction_expression Fc^*^=kFc[1+0.001xFc^2^\l^3^/sin(2\q)]^-1/4^
_refine_ls_extinction_method SHELXL
_refine_ls_goodness_of_fit_ref 0.993
_refine_ls_hydrogen_treatment constr
_refine_ls_matrix_type full
_refine_ls_number_parameters 523
_refine_ls_number_reflns 22672
_refine_ls_number_restraints 1
_refine_ls_restrained_S_all 0.993
_refine_ls_R_factor_all 0.0968
_refine_ls_R_factor_gt 0.0811
_refine_ls_shift/su_max 0.000
_refine_ls_shift/su_mean 0.000
_refine_ls_structure_factor_coef Fsqd
_refine_ls_weighting_details 'calc w=1/[\s^2^(Fo^2^)+(0.1420P)^2^+0.0000P] where P=(Fo^2^+2Fc^2^)/3'
_refine_ls_weighting_scheme calc
_refine_ls_wR_factor_gt 0.2129
_refine_ls_wR_factor_ref 0.2279
_reflns_number_gt 16172
_reflns_number_total 22672
_reflns_threshold_expression >2sigma(I)
_cod_data_source_file ol061943psi20060805_082704.cif
_cod_data_source_block PK-FudiMe
_cod_depositor_comments
;
The following automatic conversions were performed:

'_symmetry_cell_setting' value 'Monoclinic' changed to 'monoclinic'
according to /home/saulius/struct/CIF-dictionaries/cif_core.dic
dictionary named 'cif_core.dic' version 2.4.1 from 2010-06-29.

Automatic conversion script
Id: cif_fix_values 1715 2011-07-08 13:25:40Z adriana 
;
_cod_original_sg_symbol_H-M P2(1)
_cod_database_code 1506226

loop_
_symmetry_equiv_pos_as_xyz
'x, y, z'
'-x, y+1/2, -z'

loop_
_atom_site_label
_atom_site_type_symbol
_atom_site_fract_x
_atom_site_fract_y
_atom_site_fract_z
_atom_site_U_iso_or_equiv
_atom_site_adp_type
_atom_site_occupancy
_atom_site_symmetry_multiplicity
_atom_site_calc_flag
_atom_site_refinement_flags
O1A O -0.3231(4) 0.13594(15) 0.97729(15) 0.0348(7) Uani 1 1 d .
O2A O -0.3730(4) -0.00555(16) 0.98150(15) 0.0334(7) Uani 1 1 d .
H2OA H -0.4610 0.0285 0.9745 0.050 Uiso 1 1 calc R
O3A O -0.0985(4) 0.02169(13) 0.85618(13) 0.0254(6) Uani 1 1 d .
O4A O 0.0498(4) 0.12699(13) 0.99255(13) 0.0238(6) Uani 1 1 d .
C1A C -0.1531(6) 0.1014(2) 0.98376(19) 0.0221(8) Uani 1 1 d .
C2A C -0.1503(6) 0.0201(2) 0.9820(2) 0.0237(8) Uani 1 1 d .
H2A H -0.0724 0.0026 1.0256 0.028 Uiso 1 1 calc R
C3A C -0.0254(5) -0.00512(19) 0.92046(19) 0.0229(8) Uani 1 1 d .
C4A C 0.1539(6) -0.0459(2) 0.9119(2) 0.0245(8) Uani 1 1 d .
H4A H 0.2347 -0.0701 0.9480 0.029 Uiso 1 1 calc R
C5A C 0.2036(6) -0.0467(2) 0.8385(2) 0.0261(8) Uani 1 1 d .
C6A C 0.0451(6) -0.0054(2) 0.80733(19) 0.0244(8) Uani 1 1 d .
C7A C -0.0019(7) 0.0175(2) 0.7336(2) 0.0302(9) Uani 1 1 d .
H7A1 H 0.0190 0.0690 0.7298 0.045 Uiso 1 1 calc R
H7A2 H -0.1554 0.0054 0.7202 0.045 Uiso 1 1 calc R
H7A3 H 0.0999 -0.0068 0.7023 0.045 Uiso 1 1 calc R
C8A C 0.3924(6) -0.0829(2) 0.8039(2) 0.0332(10) Uani 1 1 d .
H8A1 H 0.4038 -0.0654 0.7558 0.050 Uiso 1 1 calc R
H8A2 H 0.3665 -0.1344 0.8032 0.050 Uiso 1 1 calc R
H8A3 H 0.5309 -0.0728 0.8300 0.050 Uiso 1 1 calc R
C9A C 0.0816(6) 0.20435(17) 0.99182(19) 0.0224(8) Uani 1 1 d .
H9A H -0.0640 0.2290 0.9975 0.027 Uiso 1 1 calc R
C10A C 0.2414(6) 0.22286(19) 1.05391(19) 0.0213(8) Uani 1 1 d .
H10A H 0.3774 0.1931 1.0486 0.026 Uiso 1 1 calc R
C11A C 0.3132(6) 0.3009(2) 1.0465(2) 0.0276(9) Uani 1 1 d .
H11A H 0.1839 0.3321 1.0548 0.033 Uiso 1 1 calc R
H11B H 0.4282 0.3118 1.0829 0.033 Uiso 1 1 calc R
C12A C 0.4043(6) 0.31748(19) 0.97499(19) 0.0258(8) Uani 1 1 d .
H12A H 0.4435 0.3685 0.9729 0.031 Uiso 1 1 calc R
H12B H 0.5419 0.2897 0.9685 0.031 Uiso 1 1 calc R
C13A C 0.2408(7) 0.3005(2) 0.9159(2) 0.0316(9) Uani 1 1 d .
H13A H 0.1046 0.3300 0.9222 0.038 Uiso 1 1 calc R
C14A C 0.1759(7) 0.2223(2) 0.9214(2) 0.0291(9) Uani 1 1 d .
H14A H 0.0642 0.2110 0.8841 0.035 Uiso 1 1 calc R
H14B H 0.3083 0.1924 0.9137 0.035 Uiso 1 1 calc R
C15A C 0.3334(9) 0.3170(3) 0.8444(2) 0.0535(14) Uani 1 1 d .
H15A H 0.2225 0.3049 0.8078 0.080 Uiso 1 1 calc R
H15B H 0.4683 0.2890 0.8375 0.080 Uiso 1 1 calc R
H15C H 0.3689 0.3678 0.8416 0.080 Uiso 1 1 calc R
C16A C 0.1449(5) 0.20496(19) 1.12733(19) 0.0210(8) Uani 1 1 d .
C17A C -0.0795(6) 0.2415(2) 1.1363(2) 0.0317(9) Uani 1 1 d .
H17A H -0.1225 0.2380 1.1854 0.048 Uiso 1 1 calc R
H17B H -0.1920 0.2181 1.1063 0.048 Uiso 1 1 calc R
H17C H -0.0677 0.2916 1.1230 0.048 Uiso 1 1 calc R
C18A C 0.3033(6) 0.2331(2) 1.1856(2) 0.0282(9) Uani 1 1 d .
H18A H 0.2492 0.2185 1.2313 0.042 Uiso 1 1 calc R
H18B H 0.3092 0.2851 1.1833 0.042 Uiso 1 1 calc R
H18C H 0.4523 0.2136 1.1791 0.042 Uiso 1 1 calc R
C19A C 0.1295(6) 0.12396(19) 1.14028(19) 0.0222(8) Uani 1 1 d .
C20A C 0.3067(6) 0.0795(2) 1.1262(2) 0.0292(9) Uani 1 1 d .
H20A H 0.4358 0.0993 1.1063 0.035 Uiso 1 1 calc R
C21A C 0.3015(7) 0.0069(2) 1.1403(2) 0.0361(10) Uani 1 1 d .
H21A H 0.4228 -0.0227 1.1284 0.043 Uiso 1 1 calc R
C22A C 0.1149(8) -0.0219(2) 1.1721(2) 0.0415(11) Uani 1 1 d .
H22A H 0.1109 -0.0711 1.1832 0.050 Uiso 1 1 calc R
C23A C -0.0598(7) 0.0204(2) 1.1871(2) 0.0379(10) Uani 1 1 d .
H23A H -0.1865 0.0003 1.2083 0.046 Uiso 1 1 calc R
C24A C -0.0560(7) 0.0934(2) 1.1717(2) 0.0324(9) Uani 1 1 d .
H24A H -0.1798 0.1222 1.1826 0.039 Uiso 1 1 calc R
O1B O 0.1930(4) -0.01299(14) 0.53550(15) 0.0321(7) Uani 1 1 d .
O2B O 0.1419(4) 0.12796(15) 0.52443(15) 0.0316(7) Uani 1 1 d .
H2OB H 0.0553 0.0967 0.5392 0.047 Uiso 1 1 calc R
O3B O 0.4118(4) 0.11271(13) 0.65494(13) 0.0248(6) Uani 1 1 d .
O4B O 0.5679(4) -0.00490(12) 0.52926(13) 0.0212(5) Uani 1 1 d .
C1B C 0.3623(6) 0.02066(19) 0.53146(18) 0.0204(8) Uani 1 1 d .
C2B C 0.3640(6) 0.10240(19) 0.52907(19) 0.0226(8) Uani 1 1 d .
H2B H 0.4402 0.1171 0.4854 0.027 Uiso 1 1 calc R
C3B C 0.4911(5) 0.13271(19) 0.58978(18) 0.0212(8) Uani 1 1 d .
C4B C 0.6700(6) 0.17310(19) 0.5979(2) 0.0238(8) Uani 1 1 d .
H4B H 0.7540 0.1931 0.5613 0.029 Uiso 1 1 calc R
C5B C 0.7150(6) 0.1814(2) 0.6721(2) 0.0262(9) Uani 1 1 d .
C6B C 0.5560(6) 0.1438(2) 0.7043(2) 0.0267(8) Uani 1 1 d .
C7B C 0.5030(7) 0.1281(2) 0.7791(2) 0.0339(9) Uani 1 1 d .
H7B1 H 0.6164 0.1496 0.8101 0.051 Uiso 1 1 calc R
H7B2 H 0.5009 0.0766 0.7863 0.051 Uiso 1 1 calc R
H7B3 H 0.3572 0.1480 0.7896 0.051 Uiso 1 1 calc R
C8B C 0.9032(6) 0.2212(2) 0.7062(2) 0.0359(10) Uani 1 1 d .
H8B1 H 0.8982 0.2153 0.7571 0.054 Uiso 1 1 calc R
H8B2 H 0.8906 0.2718 0.6944 0.054 Uiso 1 1 calc R
H8B3 H 1.0442 0.2026 0.6894 0.054 Uiso 1 1 calc R
C9B C 0.6020(6) -0.08280(18) 0.5301(2) 0.0226(8) Uani 1 1 d .
H9B H 0.4561 -0.1080 0.5321 0.027 Uiso 1 1 calc R
C10B C 0.7230(6) -0.10350(19) 0.46340(19) 0.0215(8) Uani 1 1 d .
H10B H 0.8660 -0.0765 0.4636 0.026 Uiso 1 1 calc R
C11B C 0.7822(6) -0.1832(2) 0.4703(2) 0.0286(9) Uani 1 1 d .
H11C H 0.6440 -0.2114 0.4735 0.034 Uiso 1 1 calc R
H11D H 0.8606 -0.1988 0.4280 0.034 Uiso 1 1 calc R
C12B C 0.9297(6) -0.1967(2) 0.5354(2) 0.0300(9) Uani 1 1 d .
H12C H 1.0702 -0.1700 0.5310 0.036 Uiso 1 1 calc R
H12D H 0.9667 -0.2479 0.5379 0.036 Uiso 1 1 calc R
C13B C 0.8176(7) -0.1744(2) 0.6034(2) 0.0293(9) Uani 1 1 d .
H13B H 0.6858 -0.2056 0.6108 0.035 Uiso 1 1 calc R
C14B C 0.7390(6) -0.09666(19) 0.5962(2) 0.0262(9) Uani 1 1 d .
H14C H 0.6495 -0.0843 0.6373 0.031 Uiso 1 1 calc R
H14D H 0.8706 -0.0651 0.5967 0.031 Uiso 1 1 calc R
C15B C 0.9777(7) -0.1812(2) 0.6666(2) 0.0410(11) Uani 1 1 d .
H15D H 0.9076 -0.1619 0.7083 0.061 Uiso 1 1 calc R
H15E H 1.1141 -0.1547 0.6576 0.061 Uiso 1 1 calc R
H15F H 1.0139 -0.2315 0.6744 0.061 Uiso 1 1 calc R
C16B C 0.5943(6) -0.08480(19) 0.39337(19) 0.0230(8) Uani 1 1 d .
C17B C 0.3623(6) -0.1177(2) 0.3925(2) 0.0288(9) Uani 1 1 d .
H17D H 0.2727 -0.0948 0.4282 0.043 Uiso 1 1 calc R
H17E H 0.3740 -0.1687 0.4026 0.043 Uiso 1 1 calc R
H17F H 0.2914 -0.1109 0.3462 0.043 Uiso 1 1 calc R
C18B C 0.7184(6) -0.1167(2) 0.3307(2) 0.0307(9) Uani 1 1 d .
H18D H 0.6537 -0.0981 0.2868 0.046 Uiso 1 1 calc R
H18E H 0.7044 -0.1686 0.3314 0.046 Uiso 1 1 calc R
H18F H 0.8757 -0.1036 0.3343 0.046 Uiso 1 1 calc R
C19B C 0.5891(6) -0.00389(19) 0.37972(19) 0.0230(8) Uani 1 1 d .
C20B C 0.7761(6) 0.0386(2) 0.3904(2) 0.0255(8) Uani 1 1 d .
H20B H 0.9079 0.0179 0.4097 0.031 Uiso 1 1 calc R
C21B C 0.7750(6) 0.1111(2) 0.3734(2) 0.0294(9) Uani 1 1 d .
H21B H 0.9033 0.1393 0.3827 0.035 Uiso 1 1 calc R
C22B C 0.5872(6) 0.1414(2) 0.3431(2) 0.0308(9) Uani 1 1 d .
H22B H 0.5868 0.1902 0.3304 0.037 Uiso 1 1 calc R
C23B C 0.3992(6) 0.1001(2) 0.3314(2) 0.0323(9) Uani 1 1 d .
H23B H 0.2687 0.1208 0.3112 0.039 Uiso 1 1 calc R
C24B C 0.4018(6) 0.0292(2) 0.3492(2) 0.0286(9) Uani 1 1 d .
H24B H 0.2719 0.0016 0.3404 0.034 Uiso 1 1 calc R

loop_
_atom_site_aniso_label
_atom_site_aniso_U_11
_atom_site_aniso_U_22
_atom_site_aniso_U_33
_atom_site_aniso_U_23
_atom_site_aniso_U_13
_atom_site_aniso_U_12
O1A 0.0234(13) 0.0292(16) 0.052(2) -0.0084(13) 0.0007(13) 0.0001(13)
O2A 0.0279(13) 0.0318(16) 0.0408(18) -0.0002(13) 0.0031(13) -0.0063(12)
O3A 0.0276(13) 0.0245(13) 0.0238(15) -0.0015(11) -0.0030(11) 0.0008(11)
O4A 0.0227(12) 0.0225(13) 0.0260(14) -0.0005(11) -0.0051(11) -0.0001(11)
C1A 0.0181(17) 0.033(2) 0.0156(19) -0.0010(15) 0.0024(14) -0.0014(16)
C2A 0.0223(18) 0.023(2) 0.026(2) 0.0015(15) -0.0033(15) -0.0036(16)
C3A 0.0218(17) 0.0201(18) 0.026(2) 0.0009(16) -0.0070(15) -0.0036(16)
C4A 0.0244(18) 0.0231(19) 0.026(2) 0.0031(15) -0.0075(16) -0.0060(16)
C5A 0.0282(19) 0.0226(19) 0.027(2) 0.0002(16) -0.0025(16) 0.0008(16)
C6A 0.0252(18) 0.0230(18) 0.025(2) -0.0019(16) -0.0003(16) -0.0019(16)
C7A 0.036(2) 0.029(2) 0.026(2) 0.0014(16) -0.0003(17) 0.0042(18)
C8A 0.031(2) 0.030(2) 0.038(3) 0.0002(18) 0.0021(19) 0.0069(18)
C9A 0.0284(19) 0.0136(18) 0.025(2) -0.0009(14) -0.0038(17) -0.0012(15)
C10A 0.0240(17) 0.0184(18) 0.021(2) 0.0024(15) 0.0010(15) -0.0035(15)
C11A 0.037(2) 0.0200(19) 0.025(2) -0.0040(16) -0.0037(18) -0.0029(17)
C12A 0.036(2) 0.0161(18) 0.025(2) 0.0021(15) -0.0026(17) -0.0044(17)
C13A 0.046(2) 0.025(2) 0.023(2) 0.0045(16) -0.0055(18) -0.0055(19)
C14A 0.036(2) 0.030(2) 0.021(2) 0.0003(16) -0.0053(17) -0.0030(18)
C15A 0.100(4) 0.041(3) 0.019(2) 0.0080(19) -0.005(2) -0.032(3)
C16A 0.0155(16) 0.026(2) 0.022(2) -0.0005(15) -0.0010(15) -0.0004(15)
C17A 0.031(2) 0.033(2) 0.031(2) 0.0006(17) 0.0018(18) 0.0021(17)
C18A 0.032(2) 0.033(2) 0.020(2) -0.0010(16) 0.0023(16) -0.0031(17)
C19A 0.0253(18) 0.0230(19) 0.0183(19) 0.0025(14) -0.0024(15) -0.0005(15)
C20A 0.0279(19) 0.030(2) 0.030(2) 0.0053(17) 0.0021(17) -0.0017(17)
C21A 0.054(3) 0.023(2) 0.031(2) 0.0003(17) -0.006(2) 0.0032(19)
C22A 0.058(3) 0.030(2) 0.036(3) 0.0079(19) -0.012(2) -0.005(2)
C23A 0.039(2) 0.041(3) 0.034(3) 0.0075(19) 0.0001(19) -0.017(2)
C24A 0.036(2) 0.037(2) 0.024(2) -0.0006(17) 0.0048(18) -0.0063(19)
O1B 0.0194(12) 0.0312(16) 0.0458(18) -0.0075(13) 0.0030(12) -0.0036(12)
O2B 0.0285(14) 0.0258(15) 0.0402(18) 0.0018(12) -0.0057(12) 0.0015(12)
O3B 0.0240(12) 0.0272(14) 0.0230(14) -0.0016(11) -0.0022(11) 0.0017(11)
O4B 0.0217(12) 0.0170(12) 0.0247(14) -0.0016(11) 0.0000(11) -0.0016(10)
C1B 0.0250(19) 0.0229(19) 0.0132(18) -0.0054(14) -0.0021(15) 0.0044(16)
C2B 0.0245(18) 0.021(2) 0.022(2) -0.0007(15) -0.0043(16) 0.0015(15)
C3B 0.0231(17) 0.0184(18) 0.022(2) -0.0004(15) 0.0028(15) 0.0021(15)
C4B 0.0220(18) 0.0209(19) 0.028(2) 0.0016(15) -0.0022(16) 0.0023(15)
C5B 0.0271(19) 0.023(2) 0.028(2) -0.0005(16) -0.0080(17) 0.0024(16)
C6B 0.0269(19) 0.026(2) 0.027(2) -0.0035(16) -0.0055(16) 0.0038(16)
C7B 0.036(2) 0.040(2) 0.025(2) 0.0000(18) 0.0025(18) 0.0039(19)
C8B 0.032(2) 0.030(2) 0.045(3) 0.0060(19) -0.0158(19) -0.0055(19)
C9B 0.0228(17) 0.0152(17) 0.030(2) -0.0032(15) -0.0021(16) -0.0020(15)
C10B 0.0200(17) 0.0215(19) 0.023(2) -0.0027(15) -0.0013(15) -0.0027(15)
C11B 0.037(2) 0.023(2) 0.026(2) -0.0039(16) -0.0041(18) 0.0065(18)
C12B 0.036(2) 0.027(2) 0.027(2) 0.0021(16) -0.0011(18) 0.0006(18)
C13B 0.036(2) 0.027(2) 0.025(2) -0.0001(16) -0.0009(18) 0.0016(18)
C14B 0.037(2) 0.022(2) 0.020(2) -0.0011(15) 0.0073(17) 0.0013(17)
C15B 0.056(3) 0.041(2) 0.025(2) 0.0092(19) -0.006(2) 0.010(2)
C16B 0.0232(17) 0.0207(18) 0.025(2) -0.0023(15) -0.0053(16) 0.0006(15)
C17B 0.029(2) 0.029(2) 0.028(2) -0.0024(17) -0.0060(17) -0.0057(18)
C18B 0.039(2) 0.034(2) 0.019(2) -0.0023(17) -0.0023(17) 0.0037(18)
C19B 0.0239(17) 0.0266(19) 0.0185(19) -0.0054(15) 0.0000(15) -0.0002(16)
C20B 0.0214(18) 0.023(2) 0.031(2) -0.0008(16) -0.0067(16) -0.0002(16)
C21B 0.0270(19) 0.033(2) 0.029(2) 0.0000(17) 0.0005(17) -0.0089(17)
C22B 0.036(2) 0.029(2) 0.027(2) 0.0046(17) -0.0004(18) 0.0004(19)
C23B 0.0272(19) 0.040(2) 0.029(2) 0.0097(18) -0.0082(17) 0.0044(18)
C24B 0.0264(19) 0.030(2) 0.029(2) 0.0046(17) -0.0031(17) -0.0037(17)

loop_
_atom_type_symbol
_atom_type_description
_atom_type_scat_dispersion_real
_atom_type_scat_dispersion_imag
_atom_type_scat_source
C C 0.0033 0.0000 'International Tables Vol C Tables 4.2.6.8 and 6.1.1.4'
H H 0.0000 0.0000 'International Tables Vol C Tables 4.2.6.8 and 6.1.1.4'
O O 0.0106 0.0000 'International Tables Vol C Tables 4.2.6.8 and 6.1.1.4'

loop_
_geom_angle_atom_site_label_1
_geom_angle_atom_site_label_2
_geom_angle_atom_site_label_3
_geom_angle
C2A O2A H2OA 109.5
C6A O3A C3A 105.8(3)
C1A O4A C9A 118.7(3)
O1A C1A O4A 126.3(3)
O1A C1A C2A 122.8(3)
O4A C1A C2A 110.9(3)
O2A C2A C3A 112.4(3)
O2A C2A C1A 109.1(3)
C3A C2A C1A 110.0(3)
O2A C2A H2A 108.4
C3A C2A H2A 108.4
C1A C2A H2A 108.4
C4A C3A O3A 109.8(3)
C4A C3A C2A 134.8(3)
O3A C3A C2A 115.3(3)
C3A C4A C5A 108.3(3)
C3A C4A H4A 125.9
C5A C4A H4A 125.9
C6A C5A C4A 105.0(3)
C6A C5A C8A 127.0(4)
C4A C5A C8A 127.9(3)
C5A C6A O3A 111.1(3)
C5A C6A C7A 133.9(3)
O3A C6A C7A 114.9(3)
C6A C7A H7A1 109.5
C6A C7A H7A2 109.5
H7A1 C7A H7A2 109.5
C6A C7A H7A3 109.5
H7A1 C7A H7A3 109.5
H7A2 C7A H7A3 109.5
C5A C8A H8A1 109.5
C5A C8A H8A2 109.5
H8A1 C8A H8A2 109.5
C5A C8A H8A3 109.5
H8A1 C8A H8A3 109.5
H8A2 C8A H8A3 109.5
O4A C9A C14A 106.4(3)
O4A C9A C10A 107.1(3)
C14A C9A C10A 113.0(3)
O4A C9A H9A 110.1
C14A C9A H9A 110.1
C10A C9A H9A 110.1
C11A C10A C9A 108.4(3)
C11A C10A C16A 113.5(3)
C9A C10A C16A 113.5(3)
C11A C10A H10A 107.0
C9A C10A H10A 107.0
C16A C10A H10A 107.0
C12A C11A C10A 112.8(3)
C12A C11A H11A 109.0
C10A C11A H11A 109.0
C12A C11A H11B 109.0
C10A C11A H11B 109.0
H11A C11A H11B 107.8
C13A C12A C11A 112.6(3)
C13A C12A H12A 109.1
C11A C12A H12A 109.1
C13A C12A H12B 109.1
C11A C12A H12B 109.1
H12A C12A H12B 107.8
C12A C13A C15A 112.3(3)
C12A C13A C14A 108.4(3)
C15A C13A C14A 111.1(3)
C12A C13A H13A 108.3
C15A C13A H13A 108.3
C14A C13A H13A 108.3
C9A C14A C13A 112.3(3)
C9A C14A H14A 109.1
C13A C14A H14A 109.1
C9A C14A H14B 109.1
C13A C14A H14B 109.1
H14A C14A H14B 107.9
C13A C15A H15A 109.5
C13A C15A H15B 109.5
H15A C15A H15B 109.5
C13A C15A H15C 109.5
H15A C15A H15C 109.5
H15B C15A H15C 109.5
C17A C16A C18A 107.3(3)
C17A C16A C19A 111.6(3)
C18A C16A C19A 105.2(3)
C17A C16A C10A 110.6(3)
C18A C16A C10A 109.6(3)
C19A C16A C10A 112.3(3)
C16A C17A H17A 109.5
C16A C17A H17B 109.5
H17A C17A H17B 109.5
C16A C17A H17C 109.5
H17A C17A H17C 109.5
H17B C17A H17C 109.5
C16A C18A H18A 109.5
C16A C18A H18B 109.5
H18A C18A H18B 109.5
C16A C18A H18C 109.5
H18A C18A H18C 109.5
H18B C18A H18C 109.5
C20A C19A C24A 117.4(3)
C20A C19A C16A 120.9(3)
C24A C19A C16A 121.6(3)
C19A C20A C21A 122.2(4)
C19A C20A H20A 118.9
C21A C20A H20A 118.9
C20A C21A C22A 119.0(4)
C20A C21A H21A 120.5
C22A C21A H21A 120.5
C23A C22A C21A 120.1(4)
C23A C22A H22A 120.0
C21A C22A H22A 120.0
C22A C23A C24A 120.8(4)
C22A C23A H23A 119.6
C24A C23A H23A 119.6
C19A C24A C23A 120.5(4)
C19A C24A H24A 119.8
C23A C24A H24A 119.8
C2B O2B H2OB 109.5
C6B O3B C3B 105.6(3)
C1B O4B C9B 119.1(3)
O1B C1B O4B 127.1(3)
O1B C1B C2B 122.2(3)
O4B C1B C2B 110.7(3)
O2B C2B C3B 112.6(3)
O2B C2B C1B 109.4(3)
C3B C2B C1B 111.3(3)
O2B C2B H2B 107.8
C3B C2B H2B 107.8
C1B C2B H2B 107.8
C4B C3B O3B 110.3(3)
C4B C3B C2B 135.4(3)
O3B C3B C2B 114.2(3)
C3B C4B C5B 108.0(3)
C3B C4B H4B 126.0
C5B C4B H4B 126.0
C6B C5B C4B 105.8(3)
C6B C5B C8B 127.1(4)
C4B C5B C8B 127.1(4)
C5B C6B O3B 110.4(3)
C5B C6B C7B 135.0(4)
O3B C6B C7B 114.6(3)
C6B C7B H7B1 109.5
C6B C7B H7B2 109.5
H7B1 C7B H7B2 109.5
C6B C7B H7B3 109.5
H7B1 C7B H7B3 109.5
H7B2 C7B H7B3 109.5
C5B C8B H8B1 109.5
C5B C8B H8B2 109.5
H8B1 C8B H8B2 109.5
C5B C8B H8B3 109.5
H8B1 C8B H8B3 109.5
H8B2 C8B H8B3 109.5
O4B C9B C14B 104.6(3)
O4B C9B C10B 108.1(3)
C14B C9B C10B 112.8(3)
O4B C9B H9B 110.4
C14B C9B H9B 110.4
C10B C9B H9B 110.4
C9B C10B C11B 106.8(3)
C9B C10B C16B 114.6(3)
C11B C10B C16B 113.4(3)
C9B C10B H10B 107.2
C11B C10B H10B 107.2
C16B C10B H10B 107.2
C12B C11B C10B 111.0(3)
C12B C11B H11C 109.4
C10B C11B H11C 109.4
C12B C11B H11D 109.4
C10B C11B H11D 109.4
H11C C11B H11D 108.0
C11B C12B C13B 112.5(3)
C11B C12B H12C 109.1
C13B C12B H12C 109.1
C11B C12B H12D 109.1
C13B C12B H12D 109.1
H12C C12B H12D 107.8
C15B C13B C12B 111.2(3)
C15B C13B C14B 109.6(3)
C12B C13B C14B 108.9(3)
C15B C13B H13B 109.0
C12B C13B H13B 109.0
C14B C13B H13B 109.0
C9B C14B C13B 113.4(3)
C9B C14B H14C 108.9
C13B C14B H14C 108.9
C9B C14B H14D 108.9
C13B C14B H14D 108.9
H14C C14B H14D 107.7
C13B C15B H15D 109.5
C13B C15B H15E 109.5
H15D C15B H15E 109.5
C13B C15B H15F 109.5
H15D C15B H15F 109.5
H15E C15B H15F 109.5
C17B C16B C19B 112.5(3)
C17B C16B C18B 107.1(3)
C19B C16B C18B 105.1(3)
C17B C16B C10B 110.5(3)
C19B C16B C10B 111.9(3)
C18B C16B C10B 109.5(3)
C16B C17B H17D 109.5
C16B C17B H17E 109.5
H17D C17B H17E 109.5
C16B C17B H17F 109.5
H17D C17B H17F 109.5
H17E C17B H17F 109.5
C16B C18B H18D 109.5
C16B C18B H18E 109.5
H18D C18B H18E 109.5
C16B C18B H18F 109.5
H18D C18B H18F 109.5
H18E C18B H18F 109.5
C20B C19B C24B 116.5(3)
C20B C19B C16B 121.9(3)
C24B C19B C16B 121.3(3)
C19B C20B C21B 121.7(3)
C19B C20B H20B 119.1
C21B C20B H20B 119.1
C22B C21B C20B 119.8(3)
C22B C21B H21B 120.1
C20B C21B H21B 120.1
C21B C22B C23B 119.6(4)
C21B C22B H22B 120.2
C23B C22B H22B 120.2
C24B C23B C22B 119.9(4)
C24B C23B H23B 120.0
C22B C23B H23B 120.0
C23B C24B C19B 122.4(4)
C23B C24B H24B 118.8
C19B C24B H24B 118.8

loop_
_geom_bond_atom_site_label_1
_geom_bond_atom_site_label_2
_geom_bond_distance
O1A C1A 1.216(4)
O2A C2A 1.425(4)
O2A H2OA 0.8400
O3A C6A 1.385(4)
O3A C3A 1.388(4)
O4A C1A 1.320(4)
O4A C9A 1.468(4)
C1A C2A 1.529(5)
C2A C3A 1.489(5)
C2A H2A 1.0000
C3A C4A 1.338(5)
C4A C5A 1.439(5)
C4A H4A 0.9500
C5A C6A 1.356(5)
C5A C8A 1.494(5)
C6A C7A 1.493(5)
C7A H7A1 0.9800
C7A H7A2 0.9800
C7A H7A3 0.9800
C8A H8A1 0.9800
C8A H8A2 0.9800
C8A H8A3 0.9800
C9A C14A 1.511(5)
C9A C10A 1.547(5)
C9A H9A 1.0000
C10A C11A 1.538(5)
C10A C16A 1.567(5)
C10A H10A 1.0000
C11A C12A 1.517(5)
C11A H11A 0.9900
C11A H11B 0.9900
C12A C13A 1.513(5)
C12A H12A 0.9900
C12A H12B 0.9900
C13A C15A 1.520(6)
C13A C14A 1.526(5)
C13A H13A 1.0000
C14A H14A 0.9900
C14A H14B 0.9900
C15A H15A 0.9800
C15A H15B 0.9800
C15A H15C 0.9800
C16A C17A 1.529(5)
C16A C18A 1.540(5)
C16A C19A 1.547(5)
C17A H17A 0.9800
C17A H17B 0.9800
C17A H17C 0.9800
C18A H18A 0.9800
C18A H18B 0.9800
C18A H18C 0.9800
C19A C20A 1.387(5)
C19A C24A 1.405(5)
C20A C21A 1.393(6)
C20A H20A 0.9500
C21A C22A 1.400(6)
C21A H21A 0.9500
C22A C23A 1.355(6)
C22A H22A 0.9500
C23A C24A 1.405(6)
C23A H23A 0.9500
C24A H24A 0.9500
O1B C1B 1.204(4)
O2B C2B 1.422(4)
O2B H2OB 0.8400
O3B C6B 1.395(4)
O3B C3B 1.395(4)
O4B C1B 1.330(4)
O4B C9B 1.480(4)
C1B C2B 1.538(5)
C2B C3B 1.487(5)
C2B H2B 1.0000
C3B C4B 1.324(5)
C4B C5B 1.445(5)
C4B H4B 0.9500
C5B C6B 1.351(5)
C5B C8B 1.494(5)
C6B C7B 1.498(6)
C7B H7B1 0.9800
C7B H7B2 0.9800
C7B H7B3 0.9800
C8B H8B1 0.9800
C8B H8B2 0.9800
C8B H8B3 0.9800
C9B C14B 1.513(5)
C9B C10B 1.533(5)
C9B H9B 1.0000
C10B C11B 1.546(5)
C10B C16B 1.568(5)
C10B H10B 1.0000
C11B C12B 1.530(5)
C11B H11C 0.9900
C11B H11D 0.9900
C12B C13B 1.537(5)
C12B H12C 0.9900
C12B H12D 0.9900
C13B C15B 1.531(6)
C13B C14B 1.542(5)
C13B H13B 1.0000
C14B H14C 0.9900
C14B H14D 0.9900
C15B H15D 0.9800
C15B H15E 0.9800
C15B H15F 0.9800
C16B C17B 1.528(5)
C16B C19B 1.544(5)
C16B C18B 1.547(5)
C17B H17D 0.9800
C17B H17E 0.9800
C17B H17F 0.9800
C18B H18D 0.9800
C18B H18E 0.9800
C18B H18F 0.9800
C19B C20B 1.392(5)
C19B C24B 1.402(5)
C20B C21B 1.401(5)
C20B H20B 0.9500
C21B C22B 1.380(5)
C21B H21B 0.9500
C22B C23B 1.386(6)
C22B H22B 0.9500
C23B C24B 1.377(5)
C23B H23B 0.9500
C24B H24B 0.9500

loop_
_geom_hbond_atom_site_label_D
_geom_hbond_atom_site_label_H
_geom_hbond_atom_site_label_A
_geom_hbond_distance_DH
_geom_hbond_distance_HA
_geom_hbond_distance_DA
_geom_hbond_angle_DHA
O2A H2OA O1A 0.84 2.19 2.680(4) 117.6
O2A H2OA O1A 0.84 2.19 2.680(4) 117.6

loop_
_geom_torsion_atom_site_label_1
_geom_torsion_atom_site_label_2
_geom_torsion_atom_site_label_3
_geom_torsion_atom_site_label_4
_geom_torsion
C9A O4A C1A O1A -2.8(5)
C9A O4A C1A C2A 176.8(3)
O1A C1A C2A O2A -7.7(5)
O4A C1A C2A O2A 172.7(3)
O1A C1A C2A C3A 115.9(4)
O4A C1A C2A C3A -63.7(4)
C6A O3A C3A C4A 0.5(4)
C6A O3A C3A C2A 177.2(3)
O2A C2A C3A C4A -117.2(4)
C1A C2A C3A C4A 121.1(4)
O2A C2A C3A O3A 67.3(4)
C1A C2A C3A O3A -54.5(4)
O3A C3A C4A C5A -0.2(4)
C2A C3A C4A C5A -175.9(4)
C3A C4A C5A C6A -0.3(4)
C3A C4A C5A C8A 177.9(4)
C4A C5A C6A O3A 0.6(4)
C8A C5A C6A O3A -177.5(3)
C4A C5A C6A C7A 179.0(4)
C8A C5A C6A C7A 0.8(7)
C3A O3A C6A C5A -0.7(4)
C3A O3A C6A C7A -179.4(3)
C1A O4A C9A C14A -103.8(4)
C1A O4A C9A C10A 135.1(3)
O4A C9A C10A C11A 169.4(3)
C14A C9A C10A C11A 52.6(4)
O4A C9A C10A C16A -63.5(4)
C14A C9A C10A C16A 179.6(3)
C9A C10A C11A C12A -52.4(4)
C16A C10A C11A C12A -179.5(3)
C10A C11A C12A C13A 57.2(4)
C11A C12A C13A C15A -179.9(3)
C11A C12A C13A C14A -56.8(4)
O4A C9A C14A C13A -173.9(3)
C10A C9A C14A C13A -56.7(4)
C12A C13A C14A C9A 56.6(4)
C15A C13A C14A C9A -179.6(4)
C11A C10A C16A C17A 69.0(4)
C9A C10A C16A C17A -55.3(4)
C11A C10A C16A C18A -49.1(4)
C9A C10A C16A C18A -173.5(3)
C11A C10A C16A C19A -165.6(3)
C9A C10A C16A C19A 70.0(4)
C17A C16A C19A C20A 171.7(3)
C18A C16A C19A C20A -72.2(4)
C10A C16A C19A C20A 46.9(4)
C17A C16A C19A C24A -13.3(5)
C18A C16A C19A C24A 102.7(4)
C10A C16A C19A C24A -138.2(3)
C24A C19A C20A C21A 1.9(6)
C16A C19A C20A C21A 177.0(4)
C19A C20A C21A C22A -2.5(6)
C20A C21A C22A C23A 1.8(6)
C21A C22A C23A C24A -0.6(7)
C20A C19A C24A C23A -0.7(5)
C16A C19A C24A C23A -175.8(4)
C22A C23A C24A C19A 0.1(6)
C9B O4B C1B O1B 1.5(5)
C9B O4B C1B C2B -179.2(3)
O1B C1B C2B O2B -6.4(5)
O4B C1B C2B O2B 174.2(3)
O1B C1B C2B C3B 118.7(4)
O4B C1B C2B C3B -60.7(4)
C6B O3B C3B C4B -0.1(4)
C6B O3B C3B C2B 177.8(3)
O2B C2B C3B C4B -117.7(4)
C1B C2B C3B C4B 119.0(4)
O2B C2B C3B O3B 65.2(4)
C1B C2B C3B O3B -58.2(4)
O3B C3B C4B C5B -0.2(4)
C2B C3B C4B C5B -177.5(4)
C3B C4B C5B C6B 0.5(4)
C3B C4B C5B C8B 178.5(4)
C4B C5B C6B O3B -0.5(4)
C8B C5B C6B O3B -178.5(3)
C4B C5B C6B C7B 178.8(4)
C8B C5B C6B C7B 0.8(7)
C3B O3B C6B C5B 0.4(4)
C3B O3B C6B C7B -179.1(3)
C1B O4B C9B C14B -118.4(3)
C1B O4B C9B C10B 121.1(3)
O4B C9B C10B C11B 173.0(3)
C14B C9B C10B C11B 57.8(4)
O4B C9B C10B C16B -60.4(4)
C14B C9B C10B C16B -175.7(3)
C9B C10B C11B C12B -59.2(4)
C16B C10B C11B C12B 173.6(3)
C10B C11B C12B C13B 59.7(4)
C11B C12B C13B C15B -174.1(3)
C11B C12B C13B C14B -53.1(4)
O4B C9B C14B C13B -173.3(3)
C10B C9B C14B C13B -56.0(4)
C15B C13B C14B C9B 173.0(3)
C12B C13B C14B C9B 51.1(4)
C9B C10B C16B C17B -55.1(4)
C11B C10B C16B C17B 67.9(4)
C9B C10B C16B C19B 71.1(4)
C11B C10B C16B C19B -165.9(3)
C9B C10B C16B C18B -172.8(3)
C11B C10B C16B C18B -49.8(4)
C17B C16B C19B C20B 168.4(3)
C18B C16B C19B C20B -75.4(4)
C10B C16B C19B C20B 43.3(5)
C17B C16B C19B C24B -18.2(5)
C18B C16B C19B C24B 98.0(4)
C10B C16B C19B C24B -143.3(3)
C24B C19B C20B C21B 1.8(6)
C16B C19B C20B C21B 175.5(4)
C19B C20B C21B C22B -2.1(6)
C20B C21B C22B C23B 1.6(6)
C21B C22B C23B C24B -0.8(6)
C22B C23B C24B C19B 0.6(6)
C20B C19B C24B C23B -1.1(6)
C16B C19B C24B C23B -174.8(4)

loop_
_cod_related_entry_id
_cod_related_entry_code
_cod_related_entry_database
1 30651702 ChemSpider
